data_7215327
loop_
_publ_author_name
'Ma, Ji-Cheng'
'Liu, Ying-Ying'
'Yang, Jin'
'Liu, Yun-Yu'
'Ma, Jian-Fang'

_publ_section_title
;
 A series of lanthanide-transition metal coordination polymers with mixed
 ligands: syntheses, structures, photoluminescence and magnetic properties
;
_journal_issue 10
_journal_name_full CrystEngComm
_journal_page_first 3498
_journal_paper_doi 10.1039/c0ce00724b
_journal_volume 13
_journal_year 2011
_chemical_formula_moiety 'C50 H36 Er2 N4 O17 Zn, 2(H2 O)'
_chemical_formula_sum 'C50 H40 Er2 N4 O19 Zn'
_chemical_formula_weight 1400.75
_chemical_name_systematic
;
?
;
_space_group_IT_number 14
_symmetry_cell_setting monoclinic
_symmetry_space_group_name_Hall '-P 2ybc'
_symmetry_space_group_name_H-M 'P 1 21/c 1'
_atom_sites_solution_hydrogens geom
_atom_sites_solution_primary direct
_atom_sites_solution_secondary difmap
_audit_creation_method SHELXL-97
_cell_angle_alpha 90
_cell_angle_beta 93.582(9)
_cell_angle_gamma 90
_cell_formula_units_Z 4
_cell_length_a 14.294(3)
_cell_length_b 13.645(2)
_cell_length_c 25.265(5)
_cell_measurement_temperature 293(2)
_cell_measurement_theta_max 27.5
_cell_measurement_theta_min 3.1
_cell_volume 4918.1(16)
_computing_cell_refinement PROCESS-AUTO
_computing_data_collection 'PROCESS-AUTO(Rigaku, 1998)'
_computing_data_reduction PROCESS-AUTO
_computing_molecular_graphics 'SHELXTL-PLUS (Sheldrick, 1990)'
_computing_publication_material SHELXL-97
_computing_structure_refinement 'SHELXL-97 (Sheldrick, 1997)'
_computing_structure_solution 'SHELXS-97 (Sheldrick, 1997)'
_diffrn_ambient_temperature 293(2)
_diffrn_detector_area_resol_mean 10
_diffrn_measured_fraction_theta_full 0.998
_diffrn_measured_fraction_theta_max 0.997
_diffrn_measurement_device_type 'Rigaku RAXIS-RAPID'
_diffrn_measurement_method '\w scans'
_diffrn_radiation_monochromator graphite
_diffrn_radiation_source 'fine-focus sealed tube'
_diffrn_radiation_type MoK\a
_diffrn_radiation_wavelength 0.71069
_diffrn_reflns_av_R_equivalents 0.0550
_diffrn_reflns_av_sigmaI/netI 0.0461
_diffrn_reflns_limit_h_max 18
_diffrn_reflns_limit_h_min -18
_diffrn_reflns_limit_k_max 17
_diffrn_reflns_limit_k_min -15
_diffrn_reflns_limit_l_max 32
_diffrn_reflns_limit_l_min -32
_diffrn_reflns_number 46423
_diffrn_reflns_theta_full 25.00
_diffrn_reflns_theta_max 27.46
_diffrn_reflns_theta_min 3.09
_exptl_absorpt_coefficient_mu 3.949
_exptl_absorpt_correction_T_max 0.8580
_exptl_absorpt_correction_T_min 0.789
_exptl_absorpt_correction_type multi-scan
_exptl_absorpt_process_details
;
Higashi,T (1995) Program for absorption correction.
Rigaku Corporation, Tokyo, Japan.
;
_exptl_crystal_colour green
_exptl_crystal_density_diffrn 1.892
_exptl_crystal_density_method 'not measured'
_exptl_crystal_description block
_exptl_crystal_F_000 2744
_exptl_crystal_size_max 0.15
_exptl_crystal_size_mid 0.09
_exptl_crystal_size_min 0.08
_refine_diff_density_max 1.115
_refine_diff_density_min -0.827
_refine_diff_density_rms 0.128
_refine_ls_extinction_method none
_refine_ls_goodness_of_fit_ref 1.034
_refine_ls_hydrogen_treatment constr
_refine_ls_matrix_type full
_refine_ls_number_parameters 685
_refine_ls_number_reflns 11239
_refine_ls_number_restraints 6
_refine_ls_restrained_S_all 1.036
_refine_ls_R_factor_all 0.0490
_refine_ls_R_factor_gt 0.0341
_refine_ls_shift/su_max 0.003
_refine_ls_shift/su_mean 0.000
_refine_ls_structure_factor_coef Fsqd
_refine_ls_weighting_details 'calc w=1/[\s^2^(Fo^2^)+(0.0201P)^2^+9.3596P] where P=(Fo^2^+2Fc^2^)/3'
_refine_ls_weighting_scheme calc
_refine_ls_wR_factor_gt 0.0619
_refine_ls_wR_factor_ref 0.0662
_reflns_number_gt 9085
_reflns_number_total 11239
_reflns_threshold_expression >2sigma(I)
_cod_data_source_file c0ce00724b.txt
_cod_data_source_block compound4
_cod_depositor_comments
;
The following automatic conversions were performed:

'_symmetry_cell_setting' value 'Monoclinic' changed to 'monoclinic'
according to
/usr/data/users/saulius/automatic-downloads/retrospective/RSC/lib/dictionaries/cif_core.dic
dictionary named 'cif_core.dic' version 2.4.2 from 2011-04-26.

Automatic conversion script
Id: cif_fix_values 2281 2013-09-26 08:29:07Z andrius 
;
_cod_original_cell_volume 4918.1(17)
_cod_original_sg_symbol_H-M 'P 21/c'
_cod_database_code 7215327

loop_
_symmetry_equiv_pos_as_xyz
'x, y, z'
'-x, y+1/2, -z+1/2'
'-x, -y, -z'
'x, -y-1/2, z-1/2'

loop_
_atom_site_label
_atom_site_type_symbol
_atom_site_fract_x
_atom_site_fract_y
_atom_site_fract_z
_atom_site_U_iso_or_equiv
_atom_site_adp_type
_atom_site_occupancy
_atom_site_symmetry_multiplicity
_atom_site_calc_flag
_atom_site_refinement_flags
Zn1 Zn 0.83199(4) 0.65299(4) -0.01541(2) 0.03217(12) Uani 1 1 d .
Er1 Er 1.364509(13) 0.641174(12) 0.322147(7) 0.01832(5) Uani 1 1 d .
Er2 Er 1.350452(13) 0.876593(12) 0.208167(7) 0.01910(5) Uani 1 1 d .
C1 C 1.1170(3) 0.6476(3) 0.20227(16) 0.0240(9) Uani 1 1 d .
C2 C 1.0895(3) 0.5566(3) 0.22068(19) 0.0350(11) Uani 1 1 d .
H2 H 1.1166 0.5315 0.2523 0.042 Uiso 1 1 calc R
C3 C 1.0217(4) 0.5040(4) 0.1917(2) 0.0451(13) Uani 1 1 d .
H3 H 1.0042 0.4425 0.2035 0.054 Uiso 1 1 calc R
C4 C 0.9794(3) 0.5415(3) 0.1453(2) 0.0381(12) Uani 1 1 d .
H4 H 0.9342 0.5052 0.1259 0.046 Uiso 1 1 calc R
C5 C 1.0046(3) 0.6338(3) 0.12790(17) 0.0297(10) Uani 1 1 d .
C6 C 1.0740(3) 0.6865(3) 0.15620(17) 0.0251(9) Uani 1 1 d .
H6 H 1.0916 0.7478 0.1443 0.030 Uiso 1 1 calc R
C7 C 1.1953(3) 0.7033(3) 0.23093(17) 0.0254(9) Uani 1 1 d .
C8 C 0.9554(3) 0.6795(4) 0.07880(19) 0.0382(12) Uani 1 1 d .
C9 C 1.4337(3) 0.9390(3) 0.35958(16) 0.0204(8) Uani 1 1 d .
C10 C 1.4194(3) 0.9725(3) 0.41028(17) 0.0325(11) Uani 1 1 d .
H10 H 1.3862 0.9342 0.4331 0.039 Uiso 1 1 calc R
C11 C 1.4541(4) 1.0625(4) 0.42703(19) 0.0429(13) Uani 1 1 d .
H11 H 1.4444 1.0844 0.4611 0.051 Uiso 1 1 calc R
C12 C 1.5029(3) 1.1197(3) 0.39353(18) 0.0336(11) Uani 1 1 d .
H12 H 1.5249 1.1808 0.4048 0.040 Uiso 1 1 calc R
C13 C 1.5195(3) 1.0871(3) 0.34315(15) 0.0201(8) Uani 1 1 d .
C14 C 1.4854(3) 0.9965(3) 0.32634(15) 0.0209(8) Uani 1 1 d .
H14 H 1.4970 0.9739 0.2927 0.025 Uiso 1 1 calc R
C15 C 1.5718(3) 1.1503(3) 0.30606(17) 0.0242(9) Uani 1 1 d .
C16 C 1.3964(3) 0.8419(3) 0.34261(16) 0.0215(8) Uani 1 1 d .
C17 C 1.2428(3) 0.5266(3) 0.55693(17) 0.0290(10) Uani 1 1 d .
C18 C 1.1560(3) 0.4795(3) 0.55015(18) 0.0331(11) Uani 1 1 d .
H18 H 1.1241 0.4614 0.5796 0.040 Uiso 1 1 calc R
C19 C 1.1176(3) 0.4600(4) 0.49987(19) 0.0364(11) Uani 1 1 d .
H19 H 1.0617 0.4251 0.4955 0.044 Uiso 1 1 calc R
C20 C 1.1619(3) 0.4921(3) 0.45595(18) 0.0341(11) Uani 1 1 d .
H20 H 1.1338 0.4823 0.4221 0.041 Uiso 1 1 calc R
C21 C 1.2480(3) 0.5389(3) 0.46223(16) 0.0253(9) Uani 1 1 d .
C22 C 1.2893(3) 0.5533(3) 0.51256(17) 0.0277(10) Uani 1 1 d .
H22 H 1.3487 0.5810 0.5167 0.033 Uiso 1 1 calc R
C23 C 1.2826(3) 0.5526(3) 0.61076(17) 0.0293(10) Uani 1 1 d .
C24 C 1.2947(3) 0.5747(3) 0.41488(16) 0.0259(9) Uani 1 1 d .
C25 C 1.2836(3) 1.1576(3) 0.26963(16) 0.0234(9) Uani 1 1 d .
C26 C 1.1943(3) 1.1775(3) 0.28622(19) 0.0327(11) Uani 1 1 d .
H26 H 1.1494 1.1281 0.2859 0.039 Uiso 1 1 calc R
C27 C 1.1727(3) 1.2697(3) 0.3029(2) 0.0395(12) Uani 1 1 d .
H27 H 1.1125 1.2832 0.3128 0.047 Uiso 1 1 calc R
C28 C 1.2398(3) 1.3429(3) 0.3052(2) 0.0341(11) Uani 1 1 d .
H28 H 1.2246 1.4053 0.3169 0.041 Uiso 1 1 calc R
C29 C 1.3305(3) 1.3234(3) 0.29008(16) 0.0223(9) Uani 1 1 d .
C30 C 1.3505(3) 1.2310(3) 0.27096(16) 0.0221(9) Uani 1 1 d .
H30 H 1.4095 1.2183 0.2589 0.026 Uiso 1 1 calc R
C31 C 1.3062(3) 1.0568(3) 0.25090(17) 0.0230(9) Uani 1 1 d .
C32 C 1.4061(3) 1.3997(3) 0.29774(15) 0.0236(9) Uani 1 1 d .
C33 C 0.7104(3) 0.7798(4) 0.0495(2) 0.0392(12) Uani 1 1 d .
H33 H 0.7624 0.7798 0.0735 0.047 Uiso 1 1 calc R
C34 C 0.6318(4) 0.8322(4) 0.0615(2) 0.0476(13) Uani 1 1 d .
H34 H 0.6302 0.8670 0.0931 0.057 Uiso 1 1 calc R
C35 C 0.5563(4) 0.8311(4) 0.0251(3) 0.0571(17) Uani 1 1 d .
H35 H 0.5028 0.8666 0.0319 0.068 Uiso 1 1 calc R
C36 C 0.5585(4) 0.7789(4) -0.0204(3) 0.0518(15) Uani 1 1 d .
H36 H 0.5067 0.7776 -0.0446 0.062 Uiso 1 1 calc R
C37 C 0.6389(3) 0.7278(4) -0.0304(2) 0.0383(12) Uani 1 1 d .
C38 C 0.6449(3) 0.6641(4) -0.0790(2) 0.0465(13) Uani 1 1 d .
H38A H 0.6191 0.6000 -0.0721 0.056 Uiso 1 1 calc R
H38B H 0.6077 0.6931 -0.1084 0.056 Uiso 1 1 calc R
C39 C 0.7939(4) 0.4399(4) 0.0120(3) 0.0562(16) Uani 1 1 d .
H39 H 0.8137 0.4592 0.0462 0.067 Uiso 1 1 calc R
C40 C 0.7654(5) 0.3440(5) 0.0033(4) 0.080(2) Uani 1 1 d .
H40 H 0.7642 0.2994 0.0311 0.096 Uiso 1 1 calc R
C41 C 0.7394(5) 0.3173(5) -0.0472(4) 0.078(2) Uani 1 1 d U
H41 H 0.7211 0.2529 -0.0541 0.094 Uiso 1 1 calc R
C42 C 0.7395(4) 0.3831(5) -0.0882(3) 0.068(2) Uani 1 1 d .
H42 H 0.7231 0.3639 -0.1229 0.082 Uiso 1 1 calc R
C43 C 0.7645(3) 0.4786(4) -0.0763(2) 0.0483(15) Uani 1 1 d .
C44 C 0.7613(4) 0.5581(5) -0.1177(2) 0.0578(17) Uani 1 1 d .
H44A H 0.8207 0.5605 -0.1343 0.069 Uiso 1 1 calc R
H44B H 0.7125 0.5436 -0.1449 0.069 Uiso 1 1 calc R
C45 C 1.0087(4) 0.7384(4) -0.0562(2) 0.0521(15) Uani 1 1 d .
H45 H 1.0362 0.7182 -0.0236 0.062 Uiso 1 1 calc R
C46 C 1.0624(4) 0.7854(5) -0.0909(3) 0.0617(17) Uani 1 1 d .
H46 H 1.1253 0.7978 -0.0817 0.074 Uiso 1 1 calc R
C47 C 1.0249(5) 0.8140(5) -0.1386(3) 0.0687(19) Uani 1 1 d .
H47 H 1.0619 0.8448 -0.1626 0.082 Uiso 1 1 calc R
C48 C 0.9304(5) 0.7973(5) -0.1516(2) 0.0646(18) Uani 1 1 d .
H48 H 0.9028 0.8165 -0.1843 0.078 Uiso 1 1 calc R
C49 C 0.8788(4) 0.7511(4) -0.1143(2) 0.0477(14) Uani 1 1 d .
C50 C 0.7744(4) 0.7367(5) -0.1239(2) 0.0589(17) Uani 1 1 d .
H50A H 0.7419 0.7953 -0.1135 0.071 Uiso 1 1 calc R
H50B H 0.7594 0.7259 -0.1614 0.071 Uiso 1 1 calc R
N1 N 0.7144(3) 0.7287(3) 0.00414(16) 0.0353(9) Uani 1 1 d .
N2 N 0.7939(3) 0.5057(3) -0.02708(18) 0.0399(10) Uani 1 1 d .
N3 N 0.9167(3) 0.7203(3) -0.06759(16) 0.0390(10) Uani 1 1 d .
N4 N 0.7429(3) 0.6531(3) -0.09379(16) 0.0413(10) Uani 1 1 d .
O1 O 1.2321(2) 0.6652(3) 0.27249(13) 0.0423(9) Uani 1 1 d .
O2 O 1.2183(2) 0.7841(2) 0.21312(13) 0.0368(8) Uani 1 1 d .
O3 O 0.9058(3) 0.6202(3) 0.04957(14) 0.0503(10) Uani 1 1 d .
O4 O 0.9627(3) 0.7664(3) 0.07035(16) 0.0632(12) Uani 1 1 d .
O5 O 1.3943(2) 0.81651(19) 0.29402(11) 0.0250(6) Uani 1 1 d .
O6 O 1.3708(2) 0.7827(2) 0.37649(12) 0.0360(8) Uani 1 1 d .
O7 O 1.5763(3) 1.1218(2) 0.25945(13) 0.0413(8) Uani 1 1 d .
O8 O 1.6073(2) 1.2276(2) 0.32402(12) 0.0347(8) Uani 1 1 d .
O9 O 1.3818(2) 0.5872(2) 0.41605(12) 0.0318(7) Uani 1 1 d .
O10 O 1.2437(2) 0.5929(2) 0.37337(12) 0.0340(7) Uani 1 1 d .
O11 O 1.3659(3) 0.5838(3) 0.61752(13) 0.0500(10) Uani 1 1 d .
O12 O 1.2324(2) 0.5465(3) 0.64948(12) 0.0397(8) Uani 1 1 d .
O13 O 1.3746(2) 1.0466(2) 0.22093(12) 0.0284(7) Uani 1 1 d .
O14 O 1.2626(2) 0.9837(2) 0.26481(12) 0.0287(7) Uani 1 1 d .
O15 O 1.4874(2) 1.3785(2) 0.28745(12) 0.0309(7) Uani 1 1 d .
O16 O 1.3815(2) 1.4806(2) 0.31596(14) 0.0399(9) Uani 1 1 d .
OW1 O 1.5275(2) 0.6399(2) 0.34720(12) 0.0324(7) Uani 1 1 d .
OW2 O 0.8234(7) 0.3760(7) 0.1541(4) 0.192(4) Uani 1 1 d .
OW3 O 0.9877(4) 0.4297(4) 0.3494(3) 0.116(2) Uani 1 1 d .

loop_
_atom_site_aniso_label
_atom_site_aniso_U_11
_atom_site_aniso_U_22
_atom_site_aniso_U_33
_atom_site_aniso_U_23
_atom_site_aniso_U_13
_atom_site_aniso_U_12
Zn1 0.0263(3) 0.0415(3) 0.0275(3) -0.0020(2) -0.0080(2) -0.0041(2)
Er1 0.02446(10) 0.01475(8) 0.01557(9) -0.00184(7) -0.00011(7) -0.00144(7)
Er2 0.02778(10) 0.01379(8) 0.01545(9) -0.00031(7) -0.00098(7) 0.00182(7)
C1 0.024(2) 0.025(2) 0.023(2) -0.0010(17) -0.0025(17) -0.0001(17)
C2 0.038(3) 0.033(2) 0.033(3) 0.009(2) -0.011(2) -0.003(2)
C3 0.051(3) 0.032(3) 0.050(3) 0.008(2) -0.013(3) -0.011(2)
C4 0.038(3) 0.033(2) 0.042(3) -0.005(2) -0.012(2) -0.010(2)
C5 0.028(2) 0.037(2) 0.023(2) -0.0015(19) -0.0065(18) 0.001(2)
C6 0.024(2) 0.028(2) 0.023(2) 0.0029(17) 0.0009(18) 0.0010(18)
C7 0.022(2) 0.032(2) 0.021(2) -0.0025(18) -0.0023(17) -0.0016(18)
C8 0.032(3) 0.051(3) 0.030(3) -0.002(2) -0.008(2) 0.009(2)
C9 0.024(2) 0.0171(19) 0.020(2) 0.0000(15) -0.0020(17) -0.0005(16)
C10 0.046(3) 0.031(2) 0.022(2) -0.0067(19) 0.016(2) -0.015(2)
C11 0.064(4) 0.040(3) 0.027(3) -0.013(2) 0.022(3) -0.016(3)
C12 0.048(3) 0.023(2) 0.032(3) -0.0128(19) 0.011(2) -0.010(2)
C13 0.023(2) 0.0178(19) 0.019(2) -0.0008(16) 0.0006(16) -0.0031(16)
C14 0.029(2) 0.022(2) 0.0117(19) -0.0011(15) -0.0016(16) 0.0023(17)
C15 0.026(2) 0.021(2) 0.025(2) 0.0049(17) -0.0007(18) 0.0011(17)
C16 0.026(2) 0.0166(18) 0.022(2) -0.0033(16) 0.0007(17) 0.0030(17)
C17 0.040(3) 0.027(2) 0.019(2) -0.0042(18) 0.003(2) -0.006(2)
C18 0.044(3) 0.037(3) 0.020(2) -0.0001(19) 0.008(2) -0.013(2)
C19 0.033(3) 0.047(3) 0.029(3) -0.005(2) 0.003(2) -0.015(2)
C20 0.035(3) 0.046(3) 0.021(2) -0.003(2) -0.002(2) -0.007(2)
C21 0.031(2) 0.027(2) 0.018(2) -0.0013(17) 0.0017(18) -0.0053(19)
C22 0.036(3) 0.024(2) 0.023(2) -0.0011(17) 0.0002(19) -0.0062(19)
C23 0.045(3) 0.027(2) 0.016(2) -0.0028(17) 0.001(2) -0.006(2)
C24 0.037(3) 0.022(2) 0.018(2) -0.0027(17) 0.0036(19) -0.0036(19)
C25 0.032(2) 0.0163(18) 0.022(2) -0.0018(16) 0.0025(18) 0.0020(17)
C26 0.032(3) 0.025(2) 0.041(3) -0.005(2) 0.009(2) -0.006(2)
C27 0.026(2) 0.035(3) 0.060(3) -0.012(2) 0.019(2) -0.001(2)
C28 0.032(2) 0.023(2) 0.048(3) -0.009(2) 0.009(2) 0.005(2)
C29 0.027(2) 0.0160(18) 0.024(2) 0.0012(16) 0.0011(18) 0.0019(17)
C30 0.024(2) 0.0171(19) 0.025(2) -0.0017(16) 0.0044(18) 0.0018(17)
C31 0.027(2) 0.018(2) 0.023(2) -0.0010(16) -0.0026(18) -0.0001(17)
C32 0.039(3) 0.0156(19) 0.016(2) 0.0054(16) -0.0011(18) -0.0018(18)
C33 0.035(3) 0.038(3) 0.044(3) 0.002(2) -0.007(2) 0.000(2)
C34 0.049(3) 0.045(3) 0.049(3) 0.000(3) 0.008(3) 0.006(3)
C35 0.038(3) 0.050(3) 0.085(5) 0.014(3) 0.013(3) 0.015(3)
C36 0.030(3) 0.059(4) 0.065(4) 0.023(3) -0.008(3) 0.007(3)
C37 0.026(2) 0.048(3) 0.040(3) 0.011(2) -0.005(2) -0.009(2)
C38 0.030(3) 0.066(4) 0.042(3) 0.009(3) -0.018(2) -0.009(3)
C39 0.046(3) 0.044(3) 0.077(5) 0.000(3) -0.010(3) 0.006(3)
C40 0.065(5) 0.043(4) 0.128(7) 0.006(4) -0.013(5) 0.005(3)
C41 0.061(4) 0.047(3) 0.125(6) -0.024(4) -0.012(4) 0.008(3)
C42 0.033(3) 0.075(4) 0.095(5) -0.052(4) -0.007(3) 0.000(3)
C43 0.025(3) 0.064(4) 0.056(4) -0.029(3) 0.000(2) -0.002(3)
C44 0.039(3) 0.096(5) 0.038(3) -0.025(3) 0.000(3) -0.018(3)
C45 0.034(3) 0.070(4) 0.051(4) 0.007(3) -0.001(3) -0.014(3)
C46 0.042(3) 0.080(4) 0.064(4) 0.004(4) 0.000(3) -0.021(3)
C47 0.059(4) 0.076(5) 0.072(5) 0.012(4) 0.019(4) -0.020(4)
C48 0.066(4) 0.087(5) 0.041(4) 0.022(3) 0.006(3) -0.010(4)
C49 0.035(3) 0.065(4) 0.042(3) 0.011(3) -0.002(2) -0.008(3)
C50 0.047(3) 0.092(5) 0.036(3) 0.025(3) -0.011(3) -0.014(3)
N1 0.027(2) 0.039(2) 0.038(2) 0.0001(18) -0.0065(18) -0.0014(18)
N2 0.032(2) 0.041(2) 0.046(3) -0.009(2) -0.007(2) -0.0025(19)
N3 0.030(2) 0.050(3) 0.036(2) 0.003(2) -0.0049(18) -0.0099(19)
N4 0.029(2) 0.061(3) 0.032(2) -0.001(2) -0.0078(18) -0.008(2)
O1 0.0364(19) 0.059(2) 0.0288(18) 0.0148(16) -0.0153(15) -0.0169(17)
O2 0.0324(18) 0.0316(17) 0.045(2) 0.0042(15) -0.0104(15) -0.0081(14)
O3 0.051(2) 0.061(2) 0.036(2) 0.0012(18) -0.0261(17) -0.0064(19)
O4 0.085(3) 0.044(2) 0.056(3) 0.0128(19) -0.034(2) -0.002(2)
O5 0.0363(17) 0.0203(14) 0.0182(15) -0.0036(11) -0.0006(13) -0.0041(13)
O6 0.067(2) 0.0193(15) 0.0226(16) -0.0032(12) 0.0126(16) -0.0144(15)
O7 0.058(2) 0.0405(19) 0.0264(18) 0.0012(15) 0.0128(16) -0.0123(17)
O8 0.052(2) 0.0197(15) 0.0318(18) 0.0060(13) -0.0056(16) -0.0102(14)
O9 0.0327(18) 0.0371(17) 0.0255(17) 0.0036(14) 0.0011(14) -0.0098(14)
O10 0.0285(17) 0.050(2) 0.0231(16) 0.0071(14) 0.0032(13) 0.0026(15)
O11 0.055(2) 0.075(3) 0.0207(17) -0.0136(17) 0.0055(16) -0.036(2)
O12 0.040(2) 0.059(2) 0.0200(17) -0.0061(15) 0.0027(15) -0.0117(17)
O13 0.0296(17) 0.0186(14) 0.0379(18) -0.0061(13) 0.0099(14) -0.0013(13)
O14 0.0397(18) 0.0211(15) 0.0261(17) -0.0017(12) 0.0083(14) -0.0059(14)
O15 0.0284(17) 0.0266(16) 0.0379(18) 0.0003(14) 0.0023(14) -0.0048(13)
O16 0.055(2) 0.0153(14) 0.051(2) -0.0059(14) 0.0167(18) -0.0049(15)
OW1 0.0271(16) 0.0415(18) 0.0283(17) -0.0090(14) 0.0000(13) -0.0020(14)
OW2 0.197(9) 0.187(8) 0.199(9) -0.058(7) 0.075(7) -0.041(7)
OW3 0.096(4) 0.082(4) 0.176(7) -0.025(4) 0.035(4) -0.020(3)

loop_
_atom_type_symbol
_atom_type_description
_atom_type_scat_dispersion_real
_atom_type_scat_dispersion_imag
_atom_type_scat_source
C C 0.0033 0.0016 'International Tables Vol C Tables 4.2.6.8 and 6.1.1.4'
H H 0.0000 0.0000 'International Tables Vol C Tables 4.2.6.8 and 6.1.1.4'
N N 0.0061 0.0033 'International Tables Vol C Tables 4.2.6.8 and 6.1.1.4'
O O 0.0106 0.0060 'International Tables Vol C Tables 4.2.6.8 and 6.1.1.4'
Zn Zn 0.2839 1.4301 'International Tables Vol C Tables 4.2.6.8 and 6.1.1.4'
Er Er -0.2586 4.9576 'International Tables Vol C Tables 4.2.6.8 and 6.1.1.4'

loop_
_geom_angle_atom_site_label_1
_geom_angle_atom_site_label_2
_geom_angle_atom_site_label_3
_geom_angle
_geom_angle_site_symmetry_1
_geom_angle_site_symmetry_3
O3 Zn1 N1 108.68(17) . .
O3 Zn1 N3 109.45(16) . .
N1 Zn1 N3 116.79(16) . .
O3 Zn1 N2 91.16(16) . .
N1 Zn1 N2 107.81(16) . .
N3 Zn1 N2 119.65(17) . .
O3 Zn1 N4 166.74(16) . .
N1 Zn1 N4 77.79(16) . .
N3 Zn1 N4 76.32(15) . .
N2 Zn1 N4 75.72(16) . .
O16 Er1 O1 101.49(13) 1_545 .
O16 Er1 O7 76.91(12) 1_545 2_845
O1 Er1 O7 81.88(13) . 2_845
O16 Er1 O10 81.19(12) 1_545 .
O1 Er1 O10 73.73(11) . .
O7 Er1 O10 143.04(12) 2_845 .
O16 Er1 O6 148.09(12) 1_545 .
O1 Er1 O6 101.92(13) . .
O7 Er1 O6 127.80(11) 2_845 .
O10 Er1 O6 84.88(11) . .
O16 Er1 OW1 84.34(12) 1_545 .
O1 Er1 OW1 159.26(11) . .
O7 Er1 OW1 80.10(12) 2_845 .
O10 Er1 OW1 127.00(11) . .
O6 Er1 OW1 81.40(11) . .
O16 Er1 O9 76.63(12) 1_545 .
O1 Er1 O9 127.75(11) . .
O7 Er1 O9 143.63(11) 2_845 .
O10 Er1 O9 54.21(10) . .
O6 Er1 O9 71.93(10) . .
OW1 Er1 O9 72.88(10) . .
O16 Er1 O5 153.22(11) 1_545 .
O1 Er1 O5 81.69(11) . .
O7 Er1 O5 77.26(10) 2_845 .
O10 Er1 O5 124.61(10) . .
O6 Er1 O5 52.61(9) . .
OW1 Er1 O5 84.41(10) . .
O9 Er1 O5 122.59(9) . .
O16 Er1 C24 77.37(12) 1_545 .
O1 Er1 C24 100.77(13) . .
O7 Er1 C24 154.15(12) 2_845 .
O10 Er1 C24 27.11(12) . .
O6 Er1 C24 77.19(11) . .
OW1 Er1 C24 99.93(12) . .
O9 Er1 C24 27.10(11) . .
O5 Er1 C24 128.59(10) . .
O16 Er1 C16 163.43(13) 1_545 .
O1 Er1 C16 94.72(12) . .
O7 Er1 C16 102.29(12) 2_845 .
O10 Er1 C16 106.94(12) . .
O6 Er1 C16 26.02(11) . .
OW1 Er1 C16 79.26(11) . .
O9 Er1 C16 96.18(11) . .
O5 Er1 C16 26.86(10) . .
C24 Er1 C16 103.10(12) . .
O2 Er2 O8 76.43(12) . 2_845
O2 Er2 O15 146.48(11) . 2_845
O8 Er2 O15 74.96(11) 2_845 2_845
O2 Er2 O13 130.52(11) . .
O8 Er2 O13 151.87(11) 2_845 .
O15 Er2 O13 81.10(10) 2_845 .
O2 Er2 O5 86.05(11) . .
O8 Er2 O5 87.54(10) 2_845 .
O15 Er2 O5 75.67(10) 2_845 .
O13 Er2 O5 100.77(10) . .
O2 Er2 O11 107.80(13) . 4_575
O8 Er2 O11 79.46(12) 2_845 4_575
O15 Er2 O11 83.73(12) 2_845 4_575
O13 Er2 O11 83.49(12) . 4_575
O5 Er2 O11 157.94(11) . 4_575
O2 Er2 O12 74.05(12) . 4_575
O8 Er2 O12 111.00(12) 2_845 4_575
O15 Er2 O12 133.15(11) 2_845 4_575
O13 Er2 O12 75.39(12) . 4_575
O5 Er2 O12 148.01(10) . 4_575
O11 Er2 O12 54.05(11) 4_575 4_575
O2 Er2 O14 80.88(11) . .
O8 Er2 O14 153.70(11) 2_845 .
O15 Er2 O14 120.98(10) 2_845 .
O13 Er2 O14 53.85(9) . .
O5 Er2 O14 77.71(10) . .
O11 Er2 O14 120.63(11) 4_575 .
O12 Er2 O14 74.63(11) 4_575 .
O2 Er2 C23 89.82(13) . 4_575
O8 Er2 C23 94.60(12) 2_845 4_575
O15 Er2 C23 109.48(13) 2_845 4_575
O13 Er2 C23 79.53(12) . 4_575
O5 Er2 C23 174.77(12) . 4_575
O11 Er2 C23 27.19(12) 4_575 4_575
O12 Er2 C23 26.92(12) 4_575 4_575
O14 Er2 C23 98.49(12) . 4_575
O2 Er2 C31 105.04(12) . .
O8 Er2 C31 177.25(12) 2_845 .
O15 Er2 C31 102.92(11) 2_845 .
O13 Er2 C31 27.41(11) . .
O5 Er2 C31 90.24(11) . .
O11 Er2 C31 102.14(12) 4_575 .
O12 Er2 C31 71.72(12) 4_575 .
O14 Er2 C31 26.51(11) . .
C23 Er2 C31 87.75(12) 4_575 .
C6 C1 C2 120.1(4) . .
C6 C1 C7 119.3(4) . .
C2 C1 C7 120.6(4) . .
C3 C2 C1 119.4(4) . .
C3 C2 H2 120.3 . .
C1 C2 H2 120.3 . .
C2 C3 C4 120.8(5) . .
C2 C3 H3 119.6 . .
C4 C3 H3 119.6 . .
C3 C4 C5 119.8(4) . .
C3 C4 H4 120.1 . .
C5 C4 H4 120.1 . .
C6 C5 C4 119.9(4) . .
C6 C5 C8 119.2(4) . .
C4 C5 C8 121.0(4) . .
C5 C6 C1 120.0(4) . .
C5 C6 H6 120.0 . .
C1 C6 H6 120.0 . .
O2 C7 O1 124.3(4) . .
O2 C7 C1 118.7(4) . .
O1 C7 C1 117.0(4) . .
O4 C8 O3 124.6(5) . .
O4 C8 C5 120.3(5) . .
O3 C8 C5 115.0(4) . .
C10 C9 C14 119.0(4) . .
C10 C9 C16 119.4(4) . .
C14 C9 C16 121.6(4) . .
C11 C10 C9 120.3(4) . .
C11 C10 H10 119.8 . .
C9 C10 H10 119.8 . .
C12 C11 C10 120.2(4) . .
C12 C11 H11 119.9 . .
C10 C11 H11 119.9 . .
C11 C12 C13 120.5(4) . .
C11 C12 H12 119.7 . .
C13 C12 H12 119.7 . .
C12 C13 C14 119.4(4) . .
C12 C13 C15 120.6(4) . .
C14 C13 C15 120.0(4) . .
C13 C14 C9 120.4(4) . .
C13 C14 H14 119.8 . .
C9 C14 H14 119.8 . .
O8 C15 O7 124.5(4) . .
O8 C15 C13 117.8(4) . .
O7 C15 C13 117.8(4) . .
O6 C16 O5 119.7(4) . .
O6 C16 C9 119.7(4) . .
O5 C16 C9 120.5(4) . .
O6 C16 Er1 56.4(2) . .
O5 C16 Er1 64.25(19) . .
C9 C16 Er1 166.7(3) . .
C22 C17 C18 119.2(4) . .
C22 C17 C23 120.2(4) . .
C18 C17 C23 120.6(4) . .
C19 C18 C17 120.1(4) . .
C19 C18 H18 120.0 . .
C17 C18 H18 120.0 . .
C18 C19 C20 120.2(4) . .
C18 C19 H19 119.9 . .
C20 C19 H19 119.9 . .
C19 C20 C21 120.1(4) . .
C19 C20 H20 119.9 . .
C21 C20 H20 119.9 . .
C22 C21 C20 119.7(4) . .
C22 C21 C24 120.4(4) . .
C20 C21 C24 119.9(4) . .
C21 C22 C17 120.5(4) . .
C21 C22 H22 119.7 . .
C17 C22 H22 119.7 . .
O12 C23 O11 119.8(4) . .
O12 C23 C17 119.6(4) . .
O11 C23 C17 120.5(4) . .
O12 C23 Er2 60.9(2) . 4_576
O11 C23 Er2 59.1(2) . 4_576
C17 C23 Er2 173.2(3) . 4_576
O9 C24 O10 120.8(4) . .
O9 C24 C21 121.3(4) . .
O10 C24 C21 117.9(4) . .
O9 C24 Er1 64.2(2) . .
O10 C24 Er1 56.7(2) . .
C21 C24 Er1 174.6(3) . .
C30 C25 C26 119.7(4) . .
C30 C25 C31 120.7(4) . .
C26 C25 C31 119.5(4) . .
C27 C26 C25 119.9(4) . .
C27 C26 H26 120.0 . .
C25 C26 H26 120.0 . .
C26 C27 C28 120.6(4) . .
C26 C27 H27 119.7 . .
C28 C27 H27 119.7 . .
C27 C28 C29 120.1(4) . .
C27 C28 H28 120.0 . .
C29 C28 H28 120.0 . .
C30 C29 C28 118.9(4) . .
C30 C29 C32 120.8(4) . .
C28 C29 C32 120.2(4) . .
C25 C30 C29 120.6(4) . .
C25 C30 H30 119.7 . .
C29 C30 H30 119.7 . .
O14 C31 O13 119.8(4) . .
O14 C31 C25 121.9(4) . .
O13 C31 C25 118.3(4) . .
O14 C31 Er2 61.8(2) . .
O13 C31 Er2 58.20(19) . .
C25 C31 Er2 175.3(3) . .
O15 C32 O16 124.7(4) . .
O15 C32 C29 119.0(4) . .
O16 C32 C29 116.2(4) . .
N1 C33 C34 122.3(5) . .
N1 C33 H33 118.9 . .
C34 C33 H33 118.9 . .
C35 C34 C33 117.6(5) . .
C35 C34 H34 121.2 . .
C33 C34 H34 121.2 . .
C36 C35 C34 120.9(5) . .
C36 C35 H35 119.5 . .
C34 C35 H35 119.5 . .
C35 C36 C37 119.0(5) . .
C35 C36 H36 120.5 . .
C37 C36 H36 120.5 . .
N1 C37 C36 121.2(5) . .
N1 C37 C38 116.7(4) . .
C36 C37 C38 122.0(5) . .
N4 C38 C37 111.5(4) . .
N4 C38 H38A 109.3 . .
C37 C38 H38A 109.3 . .
N4 C38 H38B 109.3 . .
C37 C38 H38B 109.3 . .
H38A C38 H38B 108.0 . .
N2 C39 C40 122.1(7) . .
N2 C39 H39 119.0 . .
C40 C39 H39 119.0 . .
C41 C40 C39 117.7(7) . .
C41 C40 H40 121.1 . .
C39 C40 H40 121.1 . .
C40 C41 C42 121.5(6) . .
C40 C41 H41 119.3 . .
C42 C41 H41 119.3 . .
C41 C42 C43 117.7(7) . .
C41 C42 H42 121.1 . .
C43 C42 H42 121.1 . .
N2 C43 C42 121.7(6) . .
N2 C43 C44 116.1(5) . .
C42 C43 C44 122.2(6) . .
N4 C44 C43 110.6(4) . .
N4 C44 H44A 109.5 . .
C43 C44 H44A 109.5 . .
N4 C44 H44B 109.5 . .
C43 C44 H44B 109.5 . .
H44A C44 H44B 108.1 . .
N3 C45 C46 121.9(6) . .
N3 C45 H45 119.1 . .
C46 C45 H45 119.1 . .
C47 C46 C45 120.3(6) . .
C47 C46 H46 119.8 . .
C45 C46 H46 119.8 . .
C46 C47 C48 119.5(6) . .
C46 C47 H47 120.3 . .
C48 C47 H47 120.3 . .
C49 C48 C47 117.7(6) . .
C49 C48 H48 121.2 . .
C47 C48 H48 121.2 . .
N3 C49 C48 122.7(5) . .
N3 C49 C50 116.4(5) . .
C48 C49 C50 120.8(5) . .
N4 C50 C49 110.6(5) . .
N4 C50 H50A 109.5 . .
C49 C50 H50A 109.5 . .
N4 C50 H50B 109.5 . .
C49 C50 H50B 109.5 . .
H50A C50 H50B 108.1 . .
C33 N1 C37 118.9(4) . .
C33 N1 Zn1 122.9(3) . .
C37 N1 Zn1 118.2(3) . .
C39 N2 C43 119.2(5) . .
C39 N2 Zn1 123.5(4) . .
C43 N2 Zn1 117.3(4) . .
C49 N3 C45 117.9(5) . .
C49 N3 Zn1 118.9(3) . .
C45 N3 Zn1 123.2(4) . .
C50 N4 C44 114.1(5) . .
C50 N4 C38 112.4(4) . .
C44 N4 C38 113.1(4) . .
C50 N4 Zn1 106.2(3) . .
C44 N4 Zn1 104.6(3) . .
C38 N4 Zn1 105.4(3) . .
C7 O1 Er1 145.8(3) . .
C7 O2 Er2 138.5(3) . .
C8 O3 Zn1 126.3(3) . .
C16 O5 Er2 141.1(2) . .
C16 O5 Er1 88.9(2) . .
Er2 O5 Er1 122.91(11) . .
C16 O6 Er1 97.6(2) . .
C15 O7 Er1 149.1(3) . 2_855
C15 O8 Er2 137.4(3) . 2_855
C24 O9 Er1 88.7(2) . .
C24 O10 Er1 96.2(3) . .
C23 O11 Er2 93.7(3) . 4_576
C23 O12 Er2 92.2(3) . 4_576
C31 O13 Er2 94.4(2) . .
C31 O14 Er2 91.7(2) . .
C32 O15 Er2 160.2(3) . 2_855
C32 O16 Er1 158.8(3) . 1_565

loop_
_geom_bond_atom_site_label_1
_geom_bond_atom_site_label_2
_geom_bond_distance
_geom_bond_site_symmetry_2
Zn1 O3 1.947(3) .
Zn1 N1 2.060(4) .
Zn1 N3 2.061(4) .
Zn1 N2 2.099(4) .
Zn1 N4 2.287(4) .
Er1 O16 2.211(3) 1_545
Er1 O1 2.229(3) .
Er1 O7 2.292(3) 2_845
Er1 O10 2.318(3) .
Er1 O6 2.368(3) .
Er1 OW1 2.376(3) .
Er1 O9 2.482(3) .
Er1 O5 2.539(3) .
Er1 C24 2.757(4) .
Er1 C16 2.819(4) .
Er2 O2 2.282(3) .
Er2 O8 2.285(3) 2_845
Er2 O15 2.314(3) 2_845
Er2 O13 2.365(3) .
Er2 O5 2.367(3) .
Er2 O11 2.377(3) 4_575
Er2 O12 2.416(3) 4_575
Er2 O14 2.447(3) .
Er2 C23 2.763(4) 4_575
Er2 C31 2.775(4) .
C1 C6 1.388(6) .
C1 C2 1.391(6) .
C1 C7 1.501(6) .
C2 C3 1.380(7) .
C2 H2 0.9300 .
C3 C4 1.382(7) .
C3 H3 0.9300 .
C4 C5 1.388(6) .
C4 H4 0.9300 .
C5 C6 1.386(6) .
C5 C8 1.521(6) .
C6 H6 0.9300 .
C7 O2 1.242(5) .
C7 O1 1.257(5) .
C8 O4 1.211(6) .
C8 O3 1.280(6) .
C9 C10 1.387(6) .
C9 C14 1.394(6) .
C9 C16 1.482(5) .
C10 C11 1.381(6) .
C10 H10 0.9300 .
C11 C12 1.373(6) .
C11 H11 0.9300 .
C12 C13 1.383(6) .
C12 H12 0.9300 .
C13 C14 1.386(5) .
C13 C15 1.506(6) .
C14 H14 0.9300 .
C15 O8 1.244(5) .
C15 O7 1.246(5) .
C16 O6 1.248(5) .
C16 O5 1.274(5) .
C17 C22 1.387(6) .
C17 C18 1.399(6) .
C17 C23 1.484(6) .
C18 C19 1.378(6) .
C18 H18 0.9300 .
C19 C20 1.382(6) .
C19 H19 0.9300 .
C20 C21 1.388(6) .
C20 H20 0.9300 .
C21 C22 1.382(6) .
C21 C24 1.488(6) .
C22 H22 0.9300 .
C23 O12 1.252(5) .
C23 O11 1.265(6) .
C23 Er2 2.763(4) 4_576
C24 O9 1.256(5) .
C24 O10 1.264(5) .
C25 C30 1.384(6) .
C25 C26 1.396(6) .
C25 C31 1.496(5) .
C26 C27 1.368(6) .
C26 H26 0.9300 .
C27 C28 1.384(6) .
C27 H27 0.9300 .
C28 C29 1.400(6) .
C28 H28 0.9300 .
C29 C30 1.386(5) .
C29 C32 1.505(6) .
C30 H30 0.9300 .
C31 O14 1.239(5) .
C31 O13 1.281(5) .
C32 O15 1.241(5) .
C32 O16 1.254(5) .
C33 N1 1.344(6) .
C33 C34 1.381(7) .
C33 H33 0.9300 .
C34 C35 1.374(8) .
C34 H34 0.9300 .
C35 C36 1.355(8) .
C35 H35 0.9300 .
C36 C37 1.381(7) .
C36 H36 0.9300 .
C37 N1 1.345(6) .
C37 C38 1.510(7) .
C38 N4 1.479(6) .
C38 H38A 0.9700 .
C38 H38B 0.9700 .
C39 N2 1.334(7) .
C39 C40 1.385(8) .
C39 H39 0.9300 .
C40 C41 1.355(10) .
C40 H40 0.9300 .
C41 C42 1.372(10) .
C41 H41 0.9300 .
C42 C43 1.380(8) .
C42 H42 0.9300 .
C43 N2 1.340(7) .
C43 C44 1.506(9) .
C44 N4 1.460(7) .
C44 H44A 0.9700 .
C44 H44B 0.9700 .
C45 N3 1.352(6) .
C45 C46 1.362(8) .
C45 H45 0.9300 .
C46 C47 1.344(9) .
C46 H46 0.9300 .
C47 C48 1.389(9) .
C47 H47 0.9300 .
C48 C49 1.386(7) .
C48 H48 0.9300 .
C49 N3 1.335(7) .
C49 C50 1.509(7) .
C50 N4 1.459(7) .
C50 H50A 0.9700 .
C50 H50B 0.9700 .
O7 Er1 2.292(3) 2_855
O8 Er2 2.285(3) 2_855
O11 Er2 2.377(3) 4_576
O12 Er2 2.416(3) 4_576
O15 Er2 2.314(3) 2_855
O16 Er1 2.211(3) 1_565

loop_
_geom_torsion_atom_site_label_1
_geom_torsion_atom_site_label_2
_geom_torsion_atom_site_label_3
_geom_torsion_atom_site_label_4
_geom_torsion
_geom_torsion_site_symmetry_1
_geom_torsion_site_symmetry_4
C6 C1 C2 C3 2.5(7) . .
C7 C1 C2 C3 -175.7(5) . .
C1 C2 C3 C4 -1.5(8) . .
C2 C3 C4 C5 -0.7(8) . .
C3 C4 C5 C6 1.9(7) . .
C3 C4 C5 C8 -176.5(5) . .
C4 C5 C6 C1 -0.9(7) . .
C8 C5 C6 C1 177.4(4) . .
C2 C1 C6 C5 -1.2(6) . .
C7 C1 C6 C5 176.9(4) . .
C6 C1 C7 O2 1.4(6) . .
C2 C1 C7 O2 179.6(4) . .
C6 C1 C7 O1 179.9(4) . .
C2 C1 C7 O1 -1.9(6) . .
C6 C5 C8 O4 -14.5(7) . .
C4 C5 C8 O4 163.8(5) . .
C6 C5 C8 O3 167.4(4) . .
C4 C5 C8 O3 -14.3(7) . .
C14 C9 C10 C11 1.4(7) . .
C16 C9 C10 C11 179.5(5) . .
C9 C10 C11 C12 0.2(8) . .
C10 C11 C12 C13 -1.4(8) . .
C11 C12 C13 C14 0.9(7) . .
C11 C12 C13 C15 179.1(5) . .
C12 C13 C14 C9 0.8(6) . .
C15 C13 C14 C9 -177.5(4) . .
C10 C9 C14 C13 -1.9(6) . .
C16 C9 C14 C13 -180.0(4) . .
C12 C13 C15 O8 7.1(6) . .
C14 C13 C15 O8 -174.7(4) . .
C12 C13 C15 O7 -172.7(4) . .
C14 C13 C15 O7 5.5(6) . .
C10 C9 C16 O6 -15.3(6) . .
C14 C9 C16 O6 162.8(4) . .
C10 C9 C16 O5 168.0(4) . .
C14 C9 C16 O5 -14.0(6) . .
C10 C9 C16 Er1 -84.5(13) . .
C14 C9 C16 Er1 93.6(13) . .
O16 Er1 C16 O6 -84.3(5) 1_545 .
O1 Er1 C16 O6 107.7(3) . .
O7 Er1 C16 O6 -169.6(3) 2_845 .
O10 Er1 C16 O6 33.2(3) . .
OW1 Er1 C16 O6 -92.4(3) . .
O9 Er1 C16 O6 -21.2(3) . .
O5 Er1 C16 O6 168.7(4) . .
C24 Er1 C16 O6 5.4(3) . .
O16 Er1 C16 O5 107.0(4) 1_545 .
O1 Er1 C16 O5 -61.1(2) . .
O7 Er1 C16 O5 21.6(3) 2_845 .
O10 Er1 C16 O5 -135.5(2) . .
O6 Er1 C16 O5 -168.7(4) . .
OW1 Er1 C16 O5 98.9(2) . .
O9 Er1 C16 O5 170.1(2) . .
C24 Er1 C16 O5 -163.3(2) . .
O16 Er1 C16 C9 -7.3(15) 1_545 .
O1 Er1 C16 C9 -175.3(12) . .
O7 Er1 C16 C9 -92.6(12) 2_845 .
O10 Er1 C16 C9 110.3(12) . .
O6 Er1 C16 C9 77.0(12) . .
OW1 Er1 C16 C9 -15.4(12) . .
O9 Er1 C16 C9 55.9(13) . .
O5 Er1 C16 C9 -114.3(13) . .
C24 Er1 C16 C9 82.5(13) . .
C22 C17 C18 C19 0.1(7) . .
C23 C17 C18 C19 176.9(4) . .
C17 C18 C19 C20 -4.0(8) . .
C18 C19 C20 C21 3.9(8) . .
C19 C20 C21 C22 0.0(7) . .
C19 C20 C21 C24 -179.0(4) . .
C20 C21 C22 C17 -3.9(7) . .
C24 C21 C22 C17 175.1(4) . .
C18 C17 C22 C21 3.8(7) . .
C23 C17 C22 C21 -172.9(4) . .
C22 C17 C23 O12 165.5(4) . .
C18 C17 C23 O12 -11.2(7) . .
C22 C17 C23 O11 -12.2(7) . .
C18 C17 C23 O11 171.1(5) . .
C22 C17 C23 Er2 73(3) . 4_576
C18 C17 C23 Er2 -104(3) . 4_576
C22 C21 C24 O9 24.7(6) . .
C20 C21 C24 O9 -156.3(4) . .
C22 C21 C24 O10 -154.9(4) . .
C20 C21 C24 O10 24.2(6) . .
C22 C21 C24 Er1 -157(3) . .
C20 C21 C24 Er1 22(3) . .
O16 Er1 C24 O9 85.3(3) 1_545 .
O1 Er1 C24 O9 -175.2(2) . .
O7 Er1 C24 O9 91.2(4) 2_845 .
O10 Er1 C24 O9 -179.4(4) . .
O6 Er1 C24 O9 -75.3(2) . .
OW1 Er1 C24 O9 3.4(3) . .
O5 Er1 C24 O9 -87.3(3) . .
C16 Er1 C24 O9 -77.7(3) . .
O16 Er1 C24 O10 -95.3(3) 1_545 .
O1 Er1 C24 O10 4.2(3) . .
O7 Er1 C24 O10 -89.4(4) 2_845 .
O6 Er1 C24 O10 104.1(3) . .
OW1 Er1 C24 O10 -177.2(2) . .
O9 Er1 C24 O10 179.4(4) . .
O5 Er1 C24 O10 92.1(3) . .
C16 Er1 C24 O10 101.6(3) . .
O16 Er1 C24 C21 -94(3) 1_545 .
O1 Er1 C24 C21 6(3) . .
O7 Er1 C24 C21 -88(3) 2_845 .
O10 Er1 C24 C21 2(3) . .
O6 Er1 C24 C21 106(3) . .
OW1 Er1 C24 C21 -175(3) . .
O9 Er1 C24 C21 -179(100) . .
O5 Er1 C24 C21 94(3) . .
C16 Er1 C24 C21 103(3) . .
C30 C25 C26 C27 1.0(7) . .
C31 C25 C26 C27 -179.4(4) . .
C25 C26 C27 C28 -2.2(8) . .
C26 C27 C28 C29 0.5(8) . .
C27 C28 C29 C30 2.4(7) . .
C27 C28 C29 C32 -173.8(4) . .
C26 C25 C30 C29 1.9(6) . .
C31 C25 C30 C29 -177.7(4) . .
C28 C29 C30 C25 -3.6(6) . .
C32 C29 C30 C25 172.6(4) . .
C30 C25 C31 O14 155.7(4) . .
C26 C25 C31 O14 -23.9(6) . .
C30 C25 C31 O13 -22.2(6) . .
C26 C25 C31 O13 158.3(4) . .
C30 C25 C31 Er2 -63(4) . .
C26 C25 C31 Er2 117(4) . .
O2 Er2 C31 O14 25.0(3) . .
O8 Er2 C31 O14 -97(3) 2_845 .
O15 Er2 C31 O14 -136.3(2) 2_845 .
O13 Er2 C31 O14 -174.4(4) . .
O5 Er2 C31 O14 -61.0(3) . .
O11 Er2 C31 O14 137.4(3) 4_575 .
O12 Er2 C31 O14 92.1(3) 4_575 .
C23 Er2 C31 O14 114.2(3) 4_575 .
O2 Er2 C31 O13 -160.6(2) . .
O8 Er2 C31 O13 77(3) 2_845 .
O15 Er2 C31 O13 38.1(3) 2_845 .
O5 Er2 C31 O13 113.4(2) . .
O11 Er2 C31 O13 -48.2(3) 4_575 .
O12 Er2 C31 O13 -93.5(3) 4_575 .
O14 Er2 C31 O13 174.4(4) . .
C23 Er2 C31 O13 -71.4(3) 4_575 .
O2 Er2 C31 C25 -118(4) . .
O8 Er2 C31 C25 120(4) 2_845 .
O15 Er2 C31 C25 81(4) 2_845 .
O13 Er2 C31 C25 43(4) . .
O5 Er2 C31 C25 156(4) . .
O11 Er2 C31 C25 -6(4) 4_575 .
O12 Er2 C31 C25 -51(4) 4_575 .
O14 Er2 C31 C25 -143(4) . .
C23 Er2 C31 C25 -29(4) 4_575 .
C30 C29 C32 O15 -1.1(6) . .
C28 C29 C32 O15 175.1(4) . .
C30 C29 C32 O16 -179.0(4) . .
C28 C29 C32 O16 -2.8(6) . .
N1 C33 C34 C35 -0.2(8) . .
C33 C34 C35 C36 1.1(8) . .
C34 C35 C36 C37 -1.1(9) . .
C35 C36 C37 N1 0.1(8) . .
C35 C36 C37 C38 176.9(5) . .
N1 C37 C38 N4 -28.1(6) . .
C36 C37 C38 N4 154.9(5) . .
N2 C39 C40 C41 1.8(10) . .
C39 C40 C41 C42 -1.2(11) . .
C40 C41 C42 C43 -1.7(10) . .
C41 C42 C43 N2 4.3(9) . .
C41 C42 C43 C44 -176.1(6) . .
N2 C43 C44 N4 -29.9(6) . .
C42 C43 C44 N4 150.5(5) . .
N3 C45 C46 C47 -1.1(10) . .
C45 C46 C47 C48 1.5(11) . .
C46 C47 C48 C49 -0.1(11) . .
C47 C48 C49 N3 -1.8(10) . .
C47 C48 C49 C50 175.7(6) . .
N3 C49 C50 N4 -27.7(8) . .
C48 C49 C50 N4 154.6(6) . .
C34 C33 N1 C37 -0.7(7) . .
C34 C33 N1 Zn1 178.4(4) . .
C36 C37 N1 C33 0.8(7) . .
C38 C37 N1 C33 -176.2(4) . .
C36 C37 N1 Zn1 -178.4(4) . .
C38 C37 N1 Zn1 4.6(6) . .
O3 Zn1 N1 C33 24.6(4) . .
N3 Zn1 N1 C33 -99.7(4) . .
N2 Zn1 N1 C33 122.2(4) . .
N4 Zn1 N1 C33 -167.4(4) . .
O3 Zn1 N1 C37 -156.2(3) . .
N3 Zn1 N1 C37 79.4(4) . .
N2 Zn1 N1 C37 -58.7(4) . .
N4 Zn1 N1 C37 11.8(3) . .
C40 C39 N2 C43 0.7(8) . .
C40 C39 N2 Zn1 177.8(5) . .
C42 C43 N2 C39 -3.8(8) . .
C44 C43 N2 C39 176.6(5) . .
C42 C43 N2 Zn1 178.9(4) . .
C44 C43 N2 Zn1 -0.7(6) . .
O3 Zn1 N2 C39 23.4(4) . .
N1 Zn1 N2 C39 -86.6(4) . .
N3 Zn1 N2 C39 136.7(4) . .
N4 Zn1 N2 C39 -158.5(5) . .
O3 Zn1 N2 C43 -159.4(4) . .
N1 Zn1 N2 C43 90.5(4) . .
N3 Zn1 N2 C43 -46.1(4) . .
N4 Zn1 N2 C43 18.7(4) . .
C48 C49 N3 C45 2.2(9) . .
C50 C49 N3 C45 -175.4(5) . .
C48 C49 N3 Zn1 179.8(5) . .
C50 C49 N3 Zn1 2.2(7) . .
C46 C45 N3 C49 -0.8(9) . .
C46 C45 N3 Zn1 -178.2(5) . .
O3 Zn1 N3 C49 -178.3(4) . .
N1 Zn1 N3 C49 -54.3(5) . .
N2 Zn1 N3 C49 78.7(4) . .
N4 Zn1 N3 C49 14.2(4) . .
O3 Zn1 N3 C45 -0.8(5) . .
N1 Zn1 N3 C45 123.1(4) . .
N2 Zn1 N3 C45 -103.9(4) . .
N4 Zn1 N3 C45 -168.4(5) . .
C49 C50 N4 C44 -78.9(6) . .
C49 C50 N4 C38 150.5(5) . .
C49 C50 N4 Zn1 35.7(6) . .
C43 C44 N4 C50 156.8(4) . .
C43 C44 N4 C38 -73.0(5) . .
C43 C44 N4 Zn1 41.2(5) . .
C37 C38 N4 C50 -81.3(5) . .
C37 C38 N4 C44 147.7(5) . .
C37 C38 N4 Zn1 34.0(5) . .
O3 Zn1 N4 C50 -144.7(7) . .
N1 Zn1 N4 C50 94.6(4) . .
N3 Zn1 N4 C50 -27.2(4) . .
N2 Zn1 N4 C50 -153.2(4) . .
O3 Zn1 N4 C44 -23.7(9) . .
N1 Zn1 N4 C44 -144.4(3) . .
N3 Zn1 N4 C44 93.8(3) . .
N2 Zn1 N4 C44 -32.2(3) . .
O3 Zn1 N4 C38 95.8(8) . .
N1 Zn1 N4 C38 -24.8(3) . .
N3 Zn1 N4 C38 -146.7(4) . .
N2 Zn1 N4 C38 87.4(3) . .
O2 C7 O1 Er1 -38.0(8) . .
C1 C7 O1 Er1 143.6(4) . .
O16 Er1 O1 C7 -114.5(6) 1_545 .
O7 Er1 O1 C7 -39.7(6) 2_845 .
O10 Er1 O1 C7 168.4(6) . .
O6 Er1 O1 C7 87.4(6) . .
OW1 Er1 O1 C7 -9.9(8) . .
O9 Er1 O1 C7 163.6(5) . .
O5 Er1 O1 C7 38.5(6) . .
C24 Er1 O1 C7 166.4(6) . .
C16 Er1 O1 C7 62.1(6) . .
O1 C7 O2 Er2 34.4(7) . .
C1 C7 O2 Er2 -147.2(3) . .
O8 Er2 O2 C7 51.3(4) 2_845 .
O15 Er2 O2 C7 19.2(6) 2_845 .
O13 Er2 O2 C7 -137.9(4) . .
O5 Er2 O2 C7 -37.2(5) . .
O11 Er2 O2 C7 125.3(4) 4_575 .
O12 Er2 O2 C7 168.2(5) 4_575 .
O14 Er2 O2 C7 -115.3(5) . .
C23 Er2 O2 C7 146.0(5) 4_575 .
C31 Er2 O2 C7 -126.3(4) . .
O4 C8 O3 Zn1 1.0(8) . .
C5 C8 O3 Zn1 179.1(3) . .
N1 Zn1 O3 C8 -73.7(5) . .
N3 Zn1 O3 C8 54.9(5) . .
N2 Zn1 O3 C8 177.0(4) . .
N4 Zn1 O3 C8 168.8(6) . .
O6 C16 O5 Er2 136.4(4) . .
C9 C16 O5 Er2 -46.9(6) . .
Er1 C16 O5 Er2 147.2(4) . .
O6 C16 O5 Er1 -10.8(4) . .
C9 C16 O5 Er1 165.9(3) . .
O2 Er2 O5 C16 -101.1(4) . .
O8 Er2 O5 C16 -177.7(4) 2_845 .
O15 Er2 O5 C16 107.2(4) 2_845 .
O13 Er2 O5 C16 29.4(4) . .
O11 Er2 O5 C16 128.7(5) 4_575 .
O12 Er2 O5 C16 -50.2(5) 4_575 .
O14 Er2 O5 C16 -19.6(4) . .
C23 Er2 O5 C16 -63.3(13) 4_575 .
C31 Er2 O5 C16 4.0(4) . .
O2 Er2 O5 Er1 38.75(15) . .
O8 Er2 O5 Er1 -37.81(15) 2_845 .
O15 Er2 O5 Er1 -112.91(15) 2_845 .
O13 Er2 O5 Er1 169.27(13) . .
O11 Er2 O5 Er1 -91.4(3) 4_575 .
O12 Er2 O5 Er1 89.6(2) 4_575 .
O14 Er2 O5 Er1 120.26(15) . .
C23 Er2 O5 Er1 76.5(12) 4_575 .
C31 Er2 O5 Er1 143.81(15) . .
O16 Er1 O5 C16 -142.8(3) 1_545 .
O1 Er1 O5 C16 118.2(2) . .
O7 Er1 O5 C16 -158.3(3) 2_845 .
O10 Er1 O5 C16 54.6(3) . .
O6 Er1 O5 C16 6.2(2) . .
OW1 Er1 O5 C16 -77.2(2) . .
O9 Er1 O5 C16 -11.7(3) . .
C24 Er1 O5 C16 21.0(3) . .
O16 Er1 O5 Er2 61.1(3) 1_545 .
O1 Er1 O5 Er2 -37.89(15) . .
O7 Er1 O5 Er2 45.60(15) 2_845 .
O10 Er1 O5 Er2 -101.48(15) . .
O6 Er1 O5 Er2 -149.9(2) . .
OW1 Er1 O5 Er2 126.68(15) . .
O9 Er1 O5 Er2 -167.76(12) . .
C24 Er1 O5 Er2 -135.07(15) . .
C16 Er1 O5 Er2 -156.1(3) . .
O5 C16 O6 Er1 11.7(4) . .
C9 C16 O6 Er1 -165.0(3) . .
O16 Er1 O6 C16 147.5(3) 1_545 .
O1 Er1 O6 C16 -76.1(3) . .
O7 Er1 O6 C16 12.8(3) 2_845 .
O10 Er1 O6 C16 -148.2(3) . .
OW1 Er1 O6 C16 83.1(3) . .
O9 Er1 O6 C16 157.8(3) . .
O5 Er1 O6 C16 -6.4(2) . .
C24 Er1 O6 C16 -174.6(3) . .
O8 C15 O7 Er1 7.1(9) . 2_855
C13 C15 O7 Er1 -173.1(4) . 2_855
O7 C15 O8 Er2 25.3(7) . 2_855
C13 C15 O8 Er2 -154.5(3) . 2_855
O10 C24 O9 Er1 -0.6(4) . .
C21 C24 O9 Er1 179.9(4) . .
O16 Er1 O9 C24 -88.4(3) 1_545 .
O1 Er1 O9 C24 5.9(3) . .
O7 Er1 O9 C24 -132.7(3) 2_845 .
O10 Er1 O9 C24 0.3(2) . .
O6 Er1 O9 C24 97.2(3) . .
OW1 Er1 O9 C24 -176.5(3) . .
O5 Er1 O9 C24 112.1(2) . .
C16 Er1 O9 C24 106.8(2) . .
O9 C24 O10 Er1 0.6(4) . .
C21 C24 O10 Er1 -179.8(3) . .
O16 Er1 O10 C24 79.5(3) 1_545 .
O1 Er1 O10 C24 -175.7(3) . .
O7 Er1 O10 C24 133.5(3) 2_845 .
O6 Er1 O10 C24 -71.7(3) . .
OW1 Er1 O10 C24 3.5(3) . .
O9 Er1 O10 C24 -0.3(2) . .
O5 Er1 O10 C24 -108.4(3) . .
C16 Er1 O10 C24 -85.7(3) . .
O12 C23 O11 Er2 -5.6(5) . 4_576
C17 C23 O11 Er2 172.1(4) . 4_576
O11 C23 O12 Er2 5.5(5) . 4_576
C17 C23 O12 Er2 -172.3(4) . 4_576
O14 C31 O13 Er2 5.7(4) . .
C25 C31 O13 Er2 -176.4(3) . .
O2 Er2 O13 C31 25.0(3) . .
O8 Er2 O13 C31 -174.3(3) 2_845 .
O15 Er2 O13 C31 -142.5(3) 2_845 .
O5 Er2 O13 C31 -69.1(3) . .
O11 Er2 O13 C31 132.8(3) 4_575 .
O12 Er2 O13 C31 78.4(2) 4_575 .
O14 Er2 O13 C31 -3.1(2) . .
C23 Er2 O13 C31 105.6(3) 4_575 .
O13 C31 O14 Er2 -5.5(4) . .
C25 C31 O14 Er2 176.7(4) . .
O2 Er2 O14 C31 -155.6(3) . .
O8 Er2 O14 C31 173.8(3) 2_845 .
O15 Er2 O14 C31 51.7(3) 2_845 .
O13 Er2 O14 C31 3.2(2) . .
O5 Er2 O14 C31 116.5(3) . .
O11 Er2 O14 C31 -50.2(3) 4_575 .
O12 Er2 O14 C31 -79.8(3) 4_575 .
C23 Er2 O14 C31 -67.2(3) 4_575 .
O16 C32 O15 Er2 29.8(11) . 2_855
C29 C32 O15 Er2 -147.9(7) . 2_855
O15 C32 O16 Er1 53.5(11) . 1_565
C29 C32 O16 Er1 -128.7(8) . 1_565
